data_4347405
loop_
_publ_author_name
'Jeong, So Yi'
'Lalancette, Roger A.'
'Lin, Huina'
'Lupinska, Patrycja'
'Shipman, Patrick O.'
'John, Alexandra'
'Sheridan, John B.'
'J\"akle, Frieder'

_publ_section_title
;
 &quot;Third-Generation&quot;-Type Functional Tris(2-pyridyl)borate
 Ligands and Their Transition-Metal Complexes.
;
_journal_issue 7
_journal_name_full 'Inorganic chemistry'
_journal_page_first 3605
_journal_page_last 3615
_journal_paper_doi 10.1021/acs.inorgchem.6b00124
_journal_volume 55
_journal_year 2016
_chemical_formula_moiety 'C21 H17 B I N3'
_chemical_formula_sum 'C21 H17 B I N3'
_chemical_formula_weight 449.09
_space_group_crystal_system monoclinic
_space_group_IT_number 14
_space_group_name_Hall '-P 2yn'
_space_group_name_H-M_alt 'P 1 21/n 1'
_atom_sites_solution_hydrogens mixed
_atom_sites_solution_primary direct
_atom_sites_solution_secondary difmap
_audit_creation_method SHELXL-2014/7
_cell_angle_alpha 90.00
_cell_angle_beta 97.476(1)
_cell_angle_gamma 90.00
_cell_formula_units_Z 4
_cell_length_a 11.4562(3)
_cell_length_b 9.2595(2)
_cell_length_c 17.8090(4)
_cell_measurement_reflns_used 7726
_cell_measurement_temperature 100(2)
_cell_measurement_theta_max 72.06
_cell_measurement_theta_min 2.50
_cell_volume 1873.10(8)
_computing_cell_refinement 'APEX 2'
_computing_data_collection 'APEX 2 (Bruker, 2006)'
_computing_data_reduction 'SAINT (Bruker, 2005)'
_computing_molecular_graphics SHELXTL
_computing_publication_material SHELXTL
_computing_structure_refinement SHELXTL
_computing_structure_solution 'SHELXTL (Sheldrick, 2008b)'
_diffrn_ambient_temperature 100(2)
_diffrn_measured_fraction_theta_full 0.956
_diffrn_measured_fraction_theta_max 0.913
_diffrn_measurement_device_type 'Bruker SMART CCD Apex-II area-detector'
_diffrn_measurement_method '\f and \w'
_diffrn_radiation_monochromator graphite
_diffrn_radiation_source 'fine-focus sealed tube'
_diffrn_radiation_type CuK\a
_diffrn_radiation_wavelength 1.54178
_diffrn_reflns_av_R_equivalents 0.0433
_diffrn_reflns_av_sigmaI/netI 0.0395
_diffrn_reflns_Laue_measured_fraction_full 0.956
_diffrn_reflns_Laue_measured_fraction_max 0.913
_diffrn_reflns_limit_h_max 14
_diffrn_reflns_limit_h_min -13
_diffrn_reflns_limit_k_max 10
_diffrn_reflns_limit_k_min -11
_diffrn_reflns_limit_l_max 21
_diffrn_reflns_limit_l_min -21
_diffrn_reflns_number 8939
_diffrn_reflns_point_group_measured_fraction_full 0.956
_diffrn_reflns_point_group_measured_fraction_max 0.913
_diffrn_reflns_theta_full 67.500
_diffrn_reflns_theta_max 72.680
_diffrn_reflns_theta_min 4.345
_diffrn_standards_decay_% 0
_diffrn_standards_number 0
_exptl_absorpt_coefficient_mu 13.488
_exptl_absorpt_correction_T_max 0.175
_exptl_absorpt_correction_T_min 0.096
_exptl_absorpt_correction_type numerical
_exptl_absorpt_process_details 'SADABS (Sheldrick, 2008a)'
_exptl_crystal_colour colourless
_exptl_crystal_density_diffrn 1.592
_exptl_crystal_density_method 'not measured'
_exptl_crystal_description block
_exptl_crystal_F_000 888
_exptl_crystal_size_max 0.326
_exptl_crystal_size_mid 0.273
_exptl_crystal_size_min 0.198
_refine_diff_density_max 1.195
_refine_diff_density_min -1.649
_refine_diff_density_rms 0.137
_refine_ls_extinction_coef 0.00107(11)
_refine_ls_extinction_expression Fc^*^=kFc[1+0.001xFc^2^\l^3^/sin(2\q)]^-1/4^
_refine_ls_extinction_method 'SHELXL-2014/7 (Sheldrick 2014'
_refine_ls_goodness_of_fit_ref 1.085
_refine_ls_hydrogen_treatment mixed
_refine_ls_matrix_type full
_refine_ls_number_parameters 230
_refine_ls_number_reflns 3399
_refine_ls_number_restraints 1
_refine_ls_restrained_S_all 1.085
_refine_ls_R_factor_all 0.0376
_refine_ls_R_factor_gt 0.0368
_refine_ls_shift/su_max 0.002
_refine_ls_shift/su_mean 0.000
_refine_ls_structure_factor_coef Fsqd
_refine_ls_weighting_details 'calc w=1/[\s^2^(Fo^2^)+(0.0579P)^2^+1.7999P] where P=(Fo^2^+2Fc^2^)/3'
_refine_ls_weighting_scheme calc
_refine_ls_wR_factor_gt 0.0978
_refine_ls_wR_factor_ref 0.0987
_reflns_Friedel_coverage 0.000
_reflns_number_gt 3271
_reflns_number_total 3399
_reflns_threshold_expression 'I > 2\s(I)'
_cod_data_source_file ic6b00124_si_002.cif
_cod_data_source_block TpybI
_cod_original_sg_symbol_H-M 'P 21/n'
_cod_database_code 4347405
_shelx_shelxl_version_number 2014/7

loop_
_space_group_symop_operation_xyz
'x, y, z'
'-x+1/2, y+1/2, -z+1/2'
'-x, -y, -z'
'x-1/2, -y-1/2, z-1/2'

loop_
_atom_site_label
_atom_site_type_symbol
_atom_site_fract_x
_atom_site_fract_y
_atom_site_fract_z
_atom_site_U_iso_or_equiv
_atom_site_adp_type
_atom_site_occupancy
_atom_site_site_symmetry_order
_atom_site_calc_flag
_atom_site_refinement_flags_posn
_atom_site_refinement_flags_adp
I1 I 1.36300(2) 0.99349(2) 0.08148(2) 0.02139(12) Uani 1 1 d . .
B1 B 0.9337(3) 0.5830(3) 0.17055(17) 0.0159(6) Uani 1 1 d . .
C1 C 0.8948(2) 0.6355(3) 0.25107(15) 0.0159(5) Uani 1 1 d . .
C2 C 0.8998(2) 0.7775(3) 0.27801(16) 0.0181(5) Uani 1 1 d . .
H2 H 0.9314 0.8511 0.2494 0.022 Uiso 1 1 calc R U
C3 C 0.8596(2) 0.8128(3) 0.34561(16) 0.0204(6) Uani 1 1 d . .
H3 H 0.8634 0.9099 0.3630 0.024 Uiso 1 1 calc R U
C4 C 0.8137(3) 0.7061(3) 0.38802(16) 0.0210(6) Uani 1 1 d . .
H4 H 0.7864 0.7287 0.4348 0.025 Uiso 1 1 calc R U
C5 C 0.8086(2) 0.5667(3) 0.36080(16) 0.0198(6) Uani 1 1 d . .
H5 H 0.7776 0.4916 0.3887 0.024 Uiso 1 1 calc R U
C6 C 0.9774(2) 0.4142(3) 0.17575(15) 0.015 Uani 1 1 d . .
C7 C 1.0568(3) 0.3576(3) 0.12993(16) 0.020 Uani 1 1 d . .
H7 H 1.0920 0.4198 0.0969 0.024 Uiso 1 1 calc R U
C8 C 1.0847(3) 0.2112(3) 0.13231(16) 0.0215(6) Uani 1 1 d . .
H8 H 1.1376 0.1732 0.1004 0.026 Uiso 1 1 calc R U
C9 C 1.0350(3) 0.1215(3) 0.18147(16) 0.0207(6) Uani 1 1 d . .
H9 H 1.0527 0.0212 0.1842 0.025 Uiso 1 1 calc R U
C10 C 0.9585(2) 0.1830(3) 0.22657(16) 0.0194(6) Uani 1 1 d . .
H10 H 0.9251 0.1231 0.2615 0.023 Uiso 1 1 calc R U
C11 C 0.8166(2) 0.5943(3) 0.10752(15) 0.0165(5) Uani 1 1 d . .
C12 C 0.8074(3) 0.5158(3) 0.0393(2) 0.0210(7) Uani 1 1 d . .
H12 H 0.8697 0.4539 0.0294 0.025 Uiso 1 1 calc R U
C13 C 0.7080(3) 0.5285(4) -0.01359(19) 0.0269(7) Uani 1 1 d . .
H13 H 0.7013 0.4751 -0.0595 0.032 Uiso 1 1 calc R U
C14 C 0.6186(3) 0.6201(4) 0.00148(18) 0.0289(7) Uani 1 1 d . .
H14 H 0.5494 0.6312 -0.0337 0.035 Uiso 1 1 calc R U
C15 C 0.6328(3) 0.6954(3) 0.06949(19) 0.0281(7) Uani 1 1 d . .
H15 H 0.5713 0.7581 0.0799 0.034 Uiso 1 1 calc R U
C16 C 1.0389(2) 0.6864(3) 0.14696(15) 0.0161(5) Uani 1 1 d . .
C17 C 1.1453(2) 0.7023(3) 0.19529(15) 0.0197(6) Uani 1 1 d . .
H17 H 1.1546 0.6527 0.2424 0.024 Uiso 1 1 calc R U
C18 C 1.2375(2) 0.7875(3) 0.17722(16) 0.0210(6) Uani 1 1 d . .
H18 H 1.3079 0.7963 0.2115 0.025 Uiso 1 1 calc R U
C19 C 1.2252(2) 0.8598(3) 0.10820(15) 0.0167(5) Uani 1 1 d . .
C20 C 1.1230(2) 0.8478(3) 0.05825(15) 0.0177(5) Uani 1 1 d . .
H20 H 1.1150 0.8966 0.0109 0.021 Uiso 1 1 calc R U
C21 C 1.0310(2) 0.7623(3) 0.07843(15) 0.0171(5) Uani 1 1 d . .
H21 H 0.965(3) 0.756(4) 0.0469(19) 0.020 Uiso 1 1 d . U
N1 N 0.8477(2) 0.5376(3) 0.29452(13) 0.0164(5) Uani 1 1 d D .
H1A H 0.853(3) 0.4512(14) 0.2778(19) 0.020 Uiso 1 1 d D U
N2 N 0.9297(2) 0.3229(2) 0.22307(13) 0.0159(5) Uani 1 1 d . .
N3 N 0.7281(2) 0.6847(3) 0.12122(14) 0.0224(5) Uani 1 1 d . .

loop_
_atom_site_aniso_label
_atom_site_aniso_U_11
_atom_site_aniso_U_22
_atom_site_aniso_U_33
_atom_site_aniso_U_23
_atom_site_aniso_U_13
_atom_site_aniso_U_12
I1 0.02030(17) 0.01961(16) 0.02501(17) -0.00098(6) 0.00581(11) -0.00384(6)
B1 0.0205(14) 0.0110(13) 0.0171(13) 0.0000(11) 0.0051(11) 0.0003(12)
C1 0.0165(12) 0.0142(13) 0.0173(12) 0.0012(10) 0.0029(10) 0.0037(11)
C2 0.0218(13) 0.0118(13) 0.0215(13) 0.0011(10) 0.0060(11) 0.0007(11)
C3 0.0225(13) 0.0147(13) 0.0237(13) -0.0039(11) 0.0026(11) 0.0039(11)
C4 0.0258(14) 0.0211(14) 0.0169(12) -0.0022(11) 0.0058(11) 0.0060(12)
C5 0.0245(14) 0.0171(14) 0.0193(13) 0.0031(11) 0.0083(11) 0.0046(11)
C6 0.016 0.012 0.018 -0.001 0.000 0.000
C7 0.026 0.016 0.021 0.002 0.009 0.001
C8 0.0259(14) 0.0182(14) 0.0217(14) -0.0015(11) 0.0077(11) 0.0050(12)
C9 0.0258(14) 0.0128(13) 0.0236(13) -0.0012(11) 0.0032(11) 0.0033(11)
C10 0.0237(14) 0.0119(13) 0.0231(13) 0.0014(11) 0.0046(11) -0.0015(11)
C11 0.0200(13) 0.0099(12) 0.0202(12) 0.0032(10) 0.0056(10) -0.0018(10)
C12 0.0227(17) 0.0208(15) 0.0202(16) 0.0013(11) 0.0058(13) -0.0057(11)
C13 0.0355(19) 0.0248(14) 0.0198(15) 0.0023(13) 0.0020(14) -0.0108(15)
C14 0.0231(15) 0.0260(16) 0.0343(16) 0.0118(13) -0.0083(12) -0.0070(13)
C15 0.0230(14) 0.0163(14) 0.0448(19) 0.0092(13) 0.0034(13) 0.0027(12)
C16 0.0194(13) 0.0119(12) 0.0179(12) -0.0018(10) 0.0053(10) 0.0020(11)
C17 0.0224(14) 0.0182(14) 0.0183(13) 0.0039(11) 0.0019(11) 0.0015(11)
C18 0.0178(13) 0.0220(14) 0.0224(14) 0.0008(11) -0.0004(11) 0.0019(11)
C19 0.0163(12) 0.0118(12) 0.0233(13) -0.0011(10) 0.0079(10) -0.0018(10)
C20 0.0237(13) 0.0142(13) 0.0159(12) 0.0010(10) 0.0050(10) -0.0006(11)
C21 0.0190(13) 0.0166(13) 0.0155(12) -0.0028(10) 0.0021(10) -0.0001(11)
N1 0.0202(12) 0.0105(10) 0.0187(11) 0.0002(10) 0.0036(9) 0.0033(11)
N2 0.0187(11) 0.0113(11) 0.0182(11) -0.0008(9) 0.0046(9) -0.0003(9)
N3 0.0224(12) 0.0157(12) 0.0294(13) 0.0002(10) 0.0046(10) 0.0014(10)

loop_
_atom_type_symbol
_atom_type_description
_atom_type_scat_dispersion_real
_atom_type_scat_dispersion_imag
_atom_type_scat_source
C C 0.0181 0.0091 'International Tables Vol C Tables 4.2.6.8 and 6.1.1.4'
H H 0.0000 0.0000 'International Tables Vol C Tables 4.2.6.8 and 6.1.1.4'
B B 0.0090 0.0039 'International Tables Vol C Tables 4.2.6.8 and 6.1.1.4'
N N 0.0311 0.0180 'International Tables Vol C Tables 4.2.6.8 and 6.1.1.4'
I I -0.3257 6.8362 'International Tables Vol C Tables 4.2.6.8 and 6.1.1.4'

loop_
_geom_angle_atom_site_label_1
_geom_angle_atom_site_label_2
_geom_angle_atom_site_label_3
_geom_angle
C1 B1 C16 110.3(2)
C1 B1 C11 106.9(2)
C16 B1 C11 110.6(2)
C1 B1 C6 110.5(2)
C16 B1 C6 110.0(2)
C11 B1 C6 108.4(2)
N1 C1 C2 115.9(2)
N1 C1 B1 118.7(2)
C2 C1 B1 125.3(2)
C3 C2 C1 121.1(3)
C3 C2 H2 119.4
C1 C2 H2 119.4
C2 C3 C4 119.9(3)
C2 C3 H3 120.0
C4 C3 H3 120.0
C5 C4 C3 118.5(3)
C5 C4 H4 120.7
C3 C4 H4 120.7
N1 C5 C4 119.5(3)
N1 C5 H5 120.2
C4 C5 H5 120.2
N2 C6 C7 118.3(2)
N2 C6 B1 118.9(2)
C7 C6 B1 122.7(2)
C8 C7 C6 120.7(3)
C8 C7 H7 119.7
C6 C7 H7 119.7
C9 C8 C7 119.5(3)
C9 C8 H8 120.3
C7 C8 H8 120.3
C8 C9 C10 117.6(3)
C8 C9 H9 121.2
C10 C9 H9 121.2
N2 C10 C9 122.9(3)
N2 C10 H10 118.6
C9 C10 H10 118.6
N3 C11 C12 119.8(3)
N3 C11 B1 118.7(2)
C12 C11 B1 121.5(3)
C13 C12 C11 120.4(3)
C13 C12 H12 119.8
C11 C12 H12 119.8
C14 C13 C12 119.0(3)
C14 C13 H13 120.5
C12 C13 H13 120.5
C13 C14 C15 118.1(3)
C13 C14 H14 120.9
C15 C14 H14 120.9
N3 C15 C14 123.8(3)
N3 C15 H15 118.1
C14 C15 H15 118.1
C21 C16 C17 115.7(3)
C21 C16 B1 123.4(2)
C17 C16 B1 120.9(2)
C18 C17 C16 122.9(3)
C18 C17 H17 118.6
C16 C17 H17 118.6
C17 C18 C19 119.0(3)
C17 C18 H18 120.5
C19 C18 H18 120.5
C20 C19 C18 120.7(2)
C20 C19 I1 120.0(2)
C18 C19 I1 119.3(2)
C19 C20 C21 118.9(3)
C19 C20 H20 120.5
C21 C20 H20 120.5
C16 C21 C20 122.8(3)
C16 C21 H21 118(2)
C20 C21 H21 119(2)
C5 N1 C1 125.0(3)
C5 N1 H1A 123(2)
C1 N1 H1A 112(2)
C10 N2 C6 121.0(2)
C15 N3 C11 118.8(3)

loop_
_geom_bond_atom_site_label_1
_geom_bond_atom_site_label_2
_geom_bond_distance
I1 C19 2.109(3)
B1 C1 1.630(4)
B1 C16 1.636(4)
B1 C11 1.637(4)
B1 C6 1.640(4)
C1 N1 1.349(4)
C1 C2 1.399(4)
C2 C3 1.383(4)
C2 H2 0.9500
C3 C4 1.388(4)
C3 H3 0.9500
C4 C5 1.377(4)
C4 H4 0.9500
C5 N1 1.343(4)
C5 H5 0.9500
C6 N2 1.358(4)
C6 C7 1.400(4)
C7 C8 1.393(4)
C7 H7 0.9500
C8 C9 1.382(4)
C8 H8 0.9500
C9 C10 1.386(4)
C9 H9 0.9500
C10 N2 1.337(4)
C10 H10 0.9500
C11 N3 1.362(4)
C11 C12 1.408(4)
C12 C13 1.385(5)
C12 H12 0.9500
C13 C14 1.382(5)
C13 H13 0.9500
C14 C15 1.388(5)
C14 H14 0.9500
C15 N3 1.337(4)
C15 H15 0.9500
C16 C21 1.401(4)
C16 C17 1.406(4)
C17 C18 1.389(4)
C17 H17 0.9500
C18 C19 1.391(4)
C18 H18 0.9500
C19 C20 1.380(4)
C20 C21 1.401(4)
C20 H20 0.9500
C21 H21 0.89(4)
N1 H1A 0.860(2)

loop_
_geom_torsion_atom_site_label_1
_geom_torsion_atom_site_label_2
_geom_torsion_atom_site_label_3
_geom_torsion_atom_site_label_4
_geom_torsion
C16 B1 C1 N1 -153.6(2)
C11 B1 C1 N1 86.1(3)
C6 B1 C1 N1 -31.7(3)
C16 B1 C1 C2 30.2(4)
C11 B1 C1 C2 -90.0(3)
C6 B1 C1 C2 152.1(3)
N1 C1 C2 C3 0.7(4)
B1 C1 C2 C3 176.9(3)
C1 C2 C3 C4 0.2(4)
C2 C3 C4 C5 -0.6(4)
C3 C4 C5 N1 0.0(4)
C1 B1 C6 N2 30.2(3)
C16 B1 C6 N2 152.2(2)
C11 B1 C6 N2 -86.7(3)
C1 B1 C6 C7 -153.8(2)
C16 B1 C6 C7 -31.8(3)
C11 B1 C6 C7 89.3(3)
N2 C6 C7 C8 0.8(4)
B1 C6 C7 C8 -175.2(3)
C6 C7 C8 C9 -1.1(4)
C7 C8 C9 C10 0.1(4)
C8 C9 C10 N2 1.5(4)
C1 B1 C11 N3 22.5(3)
C16 B1 C11 N3 -97.6(3)
C6 B1 C11 N3 141.7(2)
C1 B1 C11 C12 -159.2(3)
C16 B1 C11 C12 80.7(3)
C6 B1 C11 C12 -40.0(3)
N3 C11 C12 C13 -0.9(4)
B1 C11 C12 C13 -179.2(3)
C11 C12 C13 C14 0.5(5)
C12 C13 C14 C15 -0.1(5)
C13 C14 C15 N3 0.1(5)
C1 B1 C16 C21 -123.5(3)
C11 B1 C16 C21 -5.4(4)
C6 B1 C16 C21 114.3(3)
C1 B1 C16 C17 57.5(3)
C11 B1 C16 C17 175.5(2)
C6 B1 C16 C17 -64.7(3)
C21 C16 C17 C18 0.1(4)
B1 C16 C17 C18 179.2(3)
C16 C17 C18 C19 -0.5(4)
C17 C18 C19 C20 0.2(4)
C17 C18 C19 I1 178.5(2)
C18 C19 C20 C21 0.5(4)
I1 C19 C20 C21 -177.8(2)
C17 C16 C21 C20 0.7(4)
B1 C16 C21 C20 -178.5(3)
C19 C20 C21 C16 -1.0(4)
C4 C5 N1 C1 1.0(4)
C2 C1 N1 C5 -1.3(4)
B1 C1 N1 C5 -177.9(3)
C9 C10 N2 C6 -1.9(4)
C7 C6 N2 C10 0.7(4)
B1 C6 N2 C10 176.9(2)
C14 C15 N3 C11 -0.5(4)
C12 C11 N3 C15 0.9(4)
B1 C11 N3 C15 179.3(2)
